data_4070494
loop_
_publ_author_name
'Cordiner, Richard L.'
'Gugger, Paul A.'
'Hill, Anthony F.'
'Willis, Anthony C.'

_publ_section_title
;
 Phosphino and Phosphonito Carbyne Complexes: [Mo(\\tb
 CX)(CO)2{HB(pzMe2)3}] (X = PPh2, P(&#x2550;O)(OEt)2; pz = Pyrazol-1-yl)
;
_journal_issue 23
_journal_name_full Organometallics
_journal_page_first 6632
_journal_paper_doi 10.1021/om900868s
_journal_volume 28
_journal_year 2009
_chemical_compound_source local
_chemical_formula_moiety 'C30 H32 B Mo N6 O2 P '
_chemical_formula_sum 'C30 H32 B Mo N6 O2 P'
_chemical_formula_weight 646.35
_space_group_IT_number 2
_symmetry_cell_setting triclinic
_symmetry_space_group_name_Hall '-P 1'
_symmetry_space_group_name_H-M 'P -1'
_atom_sites_solution_hydrogens geom
_atom_sites_solution_primary direct
_audit_creation_date 08-03-20
_audit_creation_method CRYSTALS_ver_12.18
_audit_update_record
;
2008-03-25 - Report on C30 H32 B Mo N6 O2 P 
            by Anthony C. Willis
            for Anthony F. Hill, Richard Cordiner

2008-03-25 - passes checkcif tests with minor warnings

;
_cell_angle_alpha 76.1021(8)
_cell_angle_beta 87.0370(12)
_cell_angle_gamma 81.2670(11)
_cell_formula_units_Z 2
_cell_length_a 8.1834(1)
_cell_length_b 10.1992(2)
_cell_length_c 18.8867(4)
_cell_measurement_reflns_used 25208
_cell_measurement_temperature 200
_cell_measurement_theta_max 27.5
_cell_measurement_theta_min 2.7
_cell_volume 1512.28(5)
_computing_cell_refinement 'Denzo/Scalepack (Otwinowski & Minor, 1997)'
_computing_data_collection 'COLLECT (Nonius BV, 1997)'
_computing_data_reduction 'Denzo/Scalepack (Otwinowski & Minor, 1997)'
_computing_molecular_graphics
; 
ORTEP-II (Johnson 1976) in teXsan (MSC, 1992-1997)
;
_computing_publication_material 'CRYSTALS (Watkin et al 2003)'
_computing_structure_refinement 'CRYSTALS (Watkin et al 2003)'
_computing_structure_solution 'SIR92 (Altomare et al, 1994)'
_diffrn_ambient_temperature 200
_diffrn_measured_fraction_theta_full 0.996
_diffrn_measured_fraction_theta_max 0.996
_diffrn_measurement_device_type 'Nonius KappaCCD'
_diffrn_measurement_method ' \f and \w scans with CCD '
_diffrn_radiation_monochromator graphite
_diffrn_radiation_type 'Mo K\a'
_diffrn_radiation_wavelength 0.71073
_diffrn_reflns_av_R_equivalents 0.035
_diffrn_reflns_limit_h_max 9
_diffrn_reflns_limit_h_min -10
_diffrn_reflns_limit_k_max 13
_diffrn_reflns_limit_k_min -13
_diffrn_reflns_limit_l_max 24
_diffrn_reflns_limit_l_min -24
_diffrn_reflns_number 31171
_diffrn_reflns_theta_full 27.477
_diffrn_reflns_theta_max 27.477
_diffrn_reflns_theta_min 2.577
_diffrn_standards_number 0
_exptl_absorpt_coefficient_mu 0.524
_exptl_absorpt_correction_T_max 0.972
_exptl_absorpt_correction_T_min 0.883
_exptl_absorpt_correction_type integration
_exptl_absorpt_process_details
;
via Gaussian method (Coppens, 1970) implemented in maXus (Mackay et al, 2000)
;
_exptl_crystal_colour orange
_exptl_crystal_density_diffrn 1.419
_exptl_crystal_density_meas ?
_exptl_crystal_description needle
_exptl_crystal_F_000 664
_exptl_crystal_size_max 0.40
_exptl_crystal_size_mid 0.12
_exptl_crystal_size_min 0.06
_refine_diff_density_max 0.40
_refine_diff_density_min -0.61
_refine_ls_extinction_method None
_refine_ls_goodness_of_fit_ref 0.9754
_refine_ls_hydrogen_treatment noref
_refine_ls_matrix_type full
_refine_ls_number_parameters 370
_refine_ls_number_reflns 6917
_refine_ls_number_restraints 0
_refine_ls_R_factor_all 0.0364
_refine_ls_R_factor_gt 0.0305
_refine_ls_shift/su_max 0.002614
_refine_ls_structure_factor_coef Fsqd
_refine_ls_weighting_details
;
 Method= Modified Sheldrick 
 w=1/[\s^2^(F^2^) + ( 0.04P)^2^ + 0.46P] 
 ,where P=(max(Fo^2^,0) + 2Fc^2^)/3 
;
_refine_ls_weighting_scheme calc
_refine_ls_wR_factor_all 0.0836
_refine_ls_wR_factor_gt 0.0815
_refine_ls_wR_factor_ref 0.0836
_reflns_limit_h_max 10
_reflns_limit_h_min -10
_reflns_limit_k_max 13
_reflns_limit_k_min -12
_reflns_limit_l_max 24
_reflns_limit_l_min 0
_reflns_number_gt 6060
_reflns_number_total 6917
_reflns_threshold_expression I>2.0\s(I)
_oxford_diffrn_Wilson_B_factor 2.39
_oxford_diffrn_Wilson_scale 2.13
_oxford_refine_ls_scale 0.7448(12)
_oxford_structure_analysis_title '3201523 hil0801'
_cod_data_source_file om900868s_si_001.cif
_cod_data_source_block hil0801
_cod_depositor_comments
;
The following automatic conversions were performed:

'_symmetry_cell_setting' value 'Triclinic' changed to 'triclinic'
according to /home/saulius/struct/CIF-dictionaries/cif_core.dic
dictionary named 'cif_core.dic' version 2.4.2 from 2011-04-26.

Automatic conversion script
Id: cif_fix_values 1715 2011-07-08 13:25:40Z adriana 

The following automatic conversions were performed:

'_exptl_crystal_density_meas' value 'not measured' was changed to '?'
- the value is perceived as not measured.

Automatic conversion script
Id: cif_fix_values 3008 2015-01-20 13:52:24Z robertas 
;
_cod_original_sg_symbol_H-M 'P -1 '
_cod_database_code 4070494

loop_
_symmetry_equiv_pos_as_xyz
x,y,z
-x,-y,-z

loop_
_atom_site_label
_atom_site_type_symbol
_atom_site_fract_x
_atom_site_fract_y
_atom_site_fract_z
_atom_site_U_iso_or_equiv
_atom_site_occupancy
_atom_site_adp_type
_atom_site_refinement_flags_posn
Mo1 Mo 0.477115(19) 0.450894(17) 0.721931(9) 0.0275 1.0000 Uani .
P1 P 0.55001(7) 0.53890(7) 0.88815(3) 0.0389 1.0000 Uani .
O1 O 0.1523(2) 0.6416(2) 0.74676(15) 0.0731 1.0000 Uani .
O2 O 0.6188(3) 0.7210(2) 0.64694(12) 0.0673 1.0000 Uani .
N1 N 0.3711(2) 0.42540(18) 0.61415(10) 0.0357 1.0000 Uani .
N2 N 0.3807(2) 0.29597(19) 0.60413(9) 0.0334 1.0000 Uani .
N3 N 0.68516(19) 0.30692(17) 0.69217(9) 0.0301 1.0000 Uani .
N4 N 0.6550(2) 0.20109(17) 0.66373(9) 0.0302 1.0000 Uani .
N5 N 0.3715(2) 0.25925(17) 0.76891(9) 0.0305 1.0000 Uani .
N6 N 0.3889(2) 0.15632(17) 0.73269(10) 0.0313 1.0000 Uani .
C1 C 0.2515(4) 0.6585(3) 0.54911(18) 0.0669 1.0000 Uani .
C2 C 0.2840(3) 0.5086(3) 0.55823(13) 0.0453 1.0000 Uani .
C3 C 0.2363(3) 0.4313(3) 0.51325(14) 0.0508 1.0000 Uani .
C4 C 0.2975(3) 0.2985(3) 0.54338(12) 0.0421 1.0000 Uani .
C5 C 0.2816(4) 0.1717(3) 0.51902(15) 0.0553 1.0000 Uani .
C6 C 0.9301(3) 0.4049(3) 0.71731(15) 0.0466 1.0000 Uani .
C7 C 0.8500(2) 0.3044(2) 0.69049(12) 0.0344 1.0000 Uani .
C8 C 0.9249(3) 0.1975(2) 0.66085(13) 0.0388 1.0000 Uani .
C9 C 0.7999(3) 0.1346(2) 0.64419(12) 0.0352 1.0000 Uani .
C10 C 0.8105(3) 0.0161(3) 0.60965(15) 0.0477 1.0000 Uani .
C11 C 0.2366(3) 0.3040(3) 0.88402(15) 0.0545 1.0000 Uani .
C12 C 0.2809(3) 0.2193(2) 0.82933(12) 0.0382 1.0000 Uani .
C13 C 0.2399(3) 0.0911(3) 0.83173(14) 0.0445 1.0000 Uani .
C14 C 0.3094(3) 0.0531(2) 0.77035(13) 0.0376 1.0000 Uani .
C15 C 0.3067(3) -0.0754(2) 0.74669(16) 0.0510 1.0000 Uani .
C16 C 0.2684(3) 0.5716(2) 0.73738(15) 0.0423 1.0000 Uani .
C17 C 0.5700(3) 0.6209(2) 0.67126(13) 0.0406 1.0000 Uani .
C18 C 0.5392(2) 0.4896(2) 0.80390(11) 0.0332 1.0000 Uani .
C19 C 0.6436(3) 0.6959(2) 0.86566(12) 0.0369 1.0000 Uani .
C20 C 0.5732(3) 0.8006(3) 0.89856(15) 0.0488 1.0000 Uani .
C21 C 0.6334(4) 0.9253(3) 0.88167(18) 0.0570 1.0000 Uani .
C22 C 0.7620(3) 0.9465(3) 0.83224(16) 0.0524 1.0000 Uani .
C23 C 0.8335(3) 0.8430(3) 0.80021(15) 0.0503 1.0000 Uani .
C24 C 0.7756(3) 0.7176(3) 0.81703(14) 0.0433 1.0000 Uani .
C25 C 0.7117(3) 0.4071(2) 0.93476(12) 0.0394 1.0000 Uani .
C26 C 0.8012(3) 0.4343(3) 0.98913(14) 0.0486 1.0000 Uani .
C27 C 0.9050(3) 0.3296(3) 1.03364(15) 0.0567 1.0000 Uani .
C28 C 0.9201(3) 0.1991(3) 1.02429(15) 0.0576 1.0000 Uani .
C29 C 0.8333(4) 0.1706(3) 0.97000(16) 0.0580 1.0000 Uani .
C30 C 0.7303(3) 0.2745(3) 0.92540(14) 0.0486 1.0000 Uani .
B1 B 0.4767(3) 0.1735(2) 0.65792(13) 0.0324 1.0000 Uani .
H1 H 0.4788 0.0888 0.63982 0.0410 1.0000 Uiso R
H11 H 0.1850 0.7008 0.50429 0.0773 1.0000 Uiso R
H12 H 0.1888 0.6804 0.59267 0.0773 1.0000 Uiso R
H13 H 0.3589 0.6956 0.54421 0.0773 1.0000 Uiso R
H31 H 0.1701 0.4664 0.46778 0.0611 1.0000 Uiso R
H51 H 0.2159 0.1965 0.47331 0.0717 1.0000 Uiso R
H52 H 0.2242 0.1092 0.55804 0.0717 1.0000 Uiso R
H53 H 0.3941 0.1248 0.50945 0.0717 1.0000 Uiso R
H61 H 1.0528 0.3850 0.71117 0.0593 1.0000 Uiso R
H62 H 0.9015 0.3977 0.77009 0.0593 1.0000 Uiso R
H63 H 0.8898 0.4992 0.68865 0.0593 1.0000 Uiso R
H81 H 1.0462 0.1715 0.65316 0.0472 1.0000 Uiso R
H101 H 0.9291 -0.0168 0.59995 0.0595 1.0000 Uiso R
H102 H 0.7601 -0.0594 0.64327 0.0595 1.0000 Uiso R
H103 H 0.7495 0.0450 0.56264 0.0595 1.0000 Uiso R
H111 H 0.1689 0.2546 0.92443 0.0688 1.0000 Uiso R
H112 H 0.3399 0.3207 0.90434 0.0688 1.0000 Uiso R
H113 H 0.1714 0.3933 0.85983 0.0688 1.0000 Uiso R
H131 H 0.1728 0.0368 0.87052 0.0529 1.0000 Uiso R
H151 H 0.2409 -0.1363 0.78275 0.0622 1.0000 Uiso R
H152 H 0.4223 -0.1226 0.74377 0.0622 1.0000 Uiso R
H153 H 0.2549 -0.0537 0.69765 0.0622 1.0000 Uiso R
H201 H 0.4794 0.7859 0.93431 0.0611 1.0000 Uiso R
H211 H 0.5829 0.9997 0.90554 0.0705 1.0000 Uiso R
H221 H 0.8035 1.0367 0.81960 0.0629 1.0000 Uiso R
H231 H 0.9275 0.8583 0.76466 0.0605 1.0000 Uiso R
H241 H 0.8291 0.6428 0.79406 0.0539 1.0000 Uiso R
H261 H 0.7908 0.5293 0.99614 0.0603 1.0000 Uiso R
H271 H 0.9688 0.3496 1.07260 0.0681 1.0000 Uiso R
H281 H 0.9940 0.1242 1.05679 0.0658 1.0000 Uiso R
H291 H 0.8452 0.0754 0.96309 0.0686 1.0000 Uiso R
H301 H 0.6685 0.2539 0.88599 0.0595 1.0000 Uiso R

loop_
_atom_site_aniso_label
_atom_site_aniso_U_11
_atom_site_aniso_U_22
_atom_site_aniso_U_33
_atom_site_aniso_U_23
_atom_site_aniso_U_13
_atom_site_aniso_U_12
Mo1 0.02709(9) 0.02593(10) 0.03226(10) -0.00983(7) -0.00179(6) -0.00771(6)
P1 0.0378(3) 0.0463(3) 0.0396(3) -0.0206(3) 0.0032(2) -0.0121(2)
O1 0.0391(10) 0.0532(12) 0.139(2) -0.0484(13) 0.0054(11) -0.0043(9)
O2 0.0983(16) 0.0464(11) 0.0633(13) -0.0095(9) 0.0123(11) -0.0395(11)
N1 0.0383(9) 0.0333(9) 0.0360(10) -0.0063(7) -0.0092(7) -0.0074(7)
N2 0.0347(8) 0.0383(10) 0.0315(9) -0.0118(7) -0.0038(7) -0.0116(7)
N3 0.0267(8) 0.0298(9) 0.0370(9) -0.0130(7) -0.0016(6) -0.0062(6)
N4 0.0305(8) 0.0279(8) 0.0360(9) -0.0131(7) 0.0002(6) -0.0072(6)
N5 0.0325(8) 0.0270(8) 0.0344(9) -0.0083(7) 0.0008(7) -0.0103(7)
N6 0.0304(8) 0.0282(9) 0.0371(9) -0.0074(7) -0.0019(7) -0.0098(6)
C1 0.083(2) 0.0461(16) 0.0644(19) 0.0026(14) -0.0306(16) -0.0010(14)
C2 0.0455(12) 0.0474(14) 0.0389(12) 0.0003(10) -0.0105(10) -0.0079(10)
C3 0.0525(14) 0.0643(17) 0.0359(12) -0.0083(11) -0.0138(10) -0.0103(12)
C4 0.0413(11) 0.0594(15) 0.0315(11) -0.0148(10) -0.0027(9) -0.0178(10)
C5 0.0624(16) 0.0727(19) 0.0442(14) -0.0301(13) -0.0045(12) -0.0240(14)
C6 0.0302(10) 0.0496(14) 0.0683(17) -0.0260(12) -0.0041(10) -0.0111(10)
C7 0.0273(9) 0.0366(11) 0.0409(11) -0.0097(9) -0.0017(8) -0.0081(8)
C8 0.0286(10) 0.0409(12) 0.0485(13) -0.0147(10) 0.0022(9) -0.0037(8)
C9 0.0367(10) 0.0321(11) 0.0373(11) -0.0102(9) 0.0021(8) -0.0040(8)
C10 0.0486(13) 0.0401(13) 0.0601(16) -0.0250(12) 0.0055(11) -0.0049(10)
C11 0.0589(15) 0.0649(18) 0.0484(15) -0.0238(13) 0.0190(12) -0.0254(13)
C12 0.0355(10) 0.0432(12) 0.0368(11) -0.0072(9) 0.0037(8) -0.0133(9)
C13 0.0420(12) 0.0449(13) 0.0455(13) -0.0012(10) 0.0057(10) -0.0199(10)
C14 0.0341(10) 0.0292(11) 0.0492(13) -0.0039(9) -0.0042(9) -0.0116(8)
C15 0.0558(15) 0.0330(12) 0.0666(17) -0.0082(11) -0.0040(12) -0.0186(11)
C16 0.0339(11) 0.0335(11) 0.0664(16) -0.0217(11) -0.0030(10) -0.0101(9)
C17 0.0490(12) 0.0362(12) 0.0397(12) -0.0115(10) 0.0014(9) -0.0123(10)
C18 0.0306(9) 0.0344(11) 0.0366(11) -0.0095(9) 0.0012(8) -0.0099(8)
C19 0.0371(10) 0.0394(12) 0.0383(11) -0.0148(9) -0.0070(9) -0.0071(9)
C20 0.0458(13) 0.0508(15) 0.0561(15) -0.0264(12) -0.0040(11) -0.0030(11)
C21 0.0573(16) 0.0431(14) 0.0759(19) -0.0279(14) -0.0142(14) 0.0027(12)
C22 0.0603(16) 0.0367(13) 0.0604(16) -0.0067(12) -0.0218(13) -0.0079(11)
C23 0.0520(14) 0.0491(15) 0.0503(14) -0.0072(12) -0.0041(11) -0.0153(11)
C24 0.0430(12) 0.0423(13) 0.0496(14) -0.0197(11) -0.0016(10) -0.0072(10)
C25 0.0435(12) 0.0465(13) 0.0311(11) -0.0090(9) 0.0022(9) -0.0171(10)
C26 0.0519(14) 0.0579(16) 0.0410(13) -0.0137(11) -0.0010(10) -0.0203(12)
C27 0.0551(15) 0.075(2) 0.0407(14) -0.0038(13) -0.0059(11) -0.0245(14)
C28 0.0519(15) 0.0614(18) 0.0513(15) 0.0088(13) -0.0051(12) -0.0161(13)
C29 0.0635(17) 0.0452(15) 0.0628(18) -0.0048(13) -0.0051(13) -0.0117(12)
C30 0.0563(14) 0.0463(14) 0.0460(14) -0.0102(11) -0.0044(11) -0.0159(11)
B1 0.0334(11) 0.0312(12) 0.0379(12) -0.0141(10) -0.0011(9) -0.0111(9)

loop_
_atom_type_symbol
_atom_type_scat_dispersion_real
_atom_type_scat_dispersion_imag
_atom_type_scat_Cromer_Mann_a1
_atom_type_scat_Cromer_Mann_b1
_atom_type_scat_Cromer_Mann_a2
_atom_type_scat_Cromer_Mann_b2
_atom_type_scat_Cromer_Mann_a3
_atom_type_scat_Cromer_Mann_b3
_atom_type_scat_Cromer_Mann_a4
_atom_type_scat_Cromer_Mann_b4
_atom_type_scat_Cromer_Mann_c
_atom_type_scat_source
C 0.0033 0.0016 2.3100 20.8439 1.0200 10.2075 1.5886 0.5687 0.8650 51.6512 0.2156 'International Tables Vol C 4.2.6.8 and 6.1.1.4'
H 0.0000 0.0000 0.4930 10.5109 0.3229 26.1257 0.1402 3.1424 0.0408 57.7998 0.0030 'International Tables Vol C 4.2.6.8 and 6.1.1.4'
B 0.0013 0.0007 2.0545 23.2185 1.3326 1.0210 1.0979 60.3498 0.7068 0.1403 -0.1932 'International Tables Vol C 4.2.6.8 and 6.1.1.4'
Mo -1.6832 0.6857 3.7025 0.2772 17.2356 1.0958 12.8876 11.0040 3.7429 61.6584 4.3875 'International Tables Vol C 4.2.6.8 and 6.1.1.4'
N 0.0061 0.0033 12.2126 0.0057 3.1322 9.8933 2.0125 28.9975 1.1663 0.5826 -11.5290 'International Tables Vol C 4.2.6.8 and 6.1.1.4'
O 0.0106 0.0060 3.0485 13.2771 2.2868 5.7011 1.5463 0.3239 0.8670 32.9089 0.2508 'International Tables Vol C 4.2.6.8 and 6.1.1.4'
P 0.1023 0.0942 6.4345 1.9067 4.1791 27.1570 1.7800 0.5260 1.4908 68.1645 1.1149 'International Tables Vol C 4.2.6.8 and 6.1.1.4'

loop_
_exptl_crystal_face_index_h
_exptl_crystal_face_index_k
_exptl_crystal_face_index_l
_exptl_crystal_face_perp_dist
1 0 0 0.200
-1 0 0 0.200
0 1 1 0.001
0 -1 -1 0.060
0 0 5 0.014
0 0 -6 0.107
-1 0 6 0.010

loop_
_geom_angle_atom_site_label_1
_geom_angle_atom_site_label_2
_geom_angle_atom_site_label_3
_geom_angle
_geom_angle_publ_flag
N1 Mo1 N3 81.41(6) yes
N1 Mo1 N5 82.33(6) yes
N3 Mo1 N5 82.52(6) yes
N1 Mo1 C16 89.77(8) yes
N3 Mo1 C16 170.79(8) yes
N5 Mo1 C16 93.77(8) yes
N1 Mo1 C17 93.01(8) yes
N3 Mo1 C17 95.65(8) yes
N5 Mo1 C17 175.19(8) yes
C16 Mo1 C17 87.37(10) yes
N1 Mo1 C18 172.68(8) yes
N3 Mo1 C18 105.61(8) yes
N5 Mo1 C18 100.46(8) yes
C16 Mo1 C18 83.31(10) yes
C17 Mo1 C18 84.31(9) yes
C18 P1 C19 105.93(10) yes
C18 P1 C25 101.10(10) yes
C19 P1 C25 105.01(10) yes
Mo1 N1 N2 117.73(12) yes
Mo1 N1 C2 135.38(16) yes
N2 N1 C2 106.55(18) yes
N1 N2 C4 109.87(18) yes
N1 N2 B1 120.66(16) yes
C4 N2 B1 129.47(19) yes
Mo1 N3 N4 120.34(11) yes
Mo1 N3 C7 132.63(14) yes
N4 N3 C7 106.81(16) yes
N3 N4 C9 109.60(16) yes
N3 N4 B1 120.65(16) yes
C9 N4 B1 129.75(17) yes
Mo1 N5 N6 120.58(12) yes
Mo1 N5 C12 132.45(15) yes
N6 N5 C12 106.92(17) yes
N5 N6 C14 109.79(17) yes
N5 N6 B1 120.41(16) yes
C14 N6 B1 129.64(18) yes
C2 C1 H11 109.5 no
C2 C1 H12 109.5 no
H11 C1 H12 109.5 no
C2 C1 H13 109.5 no
H11 C1 H13 109.5 no
H12 C1 H13 109.5 no
C1 C2 N1 122.4(2) yes
C1 C2 C3 128.2(2) yes
N1 C2 C3 109.4(2) yes
C2 C3 C4 106.6(2) yes
C2 C3 H31 126.7 no
C4 C3 H31 126.7 no
C3 C4 N2 107.6(2) yes
C3 C4 C5 129.9(2) yes
N2 C4 C5 122.5(2) yes
C4 C5 H51 109.5 no
C4 C5 H52 109.5 no
H51 C5 H52 109.5 no
C4 C5 H53 109.5 no
H51 C5 H53 109.5 no
H52 C5 H53 109.5 no
C7 C6 H61 109.5 no
C7 C6 H62 109.5 no
H61 C6 H62 109.5 no
C7 C6 H63 109.5 no
H61 C6 H63 109.5 no
H62 C6 H63 109.5 no
C6 C7 N3 122.36(19) yes
C6 C7 C8 128.31(19) yes
N3 C7 C8 109.33(18) yes
C7 C8 C9 106.65(18) yes
C7 C8 H81 126.7 no
C9 C8 H81 126.7 no
C8 C9 N4 107.62(18) yes
C8 C9 C10 129.2(2) yes
N4 C9 C10 123.22(19) yes
C9 C10 H101 109.5 no
C9 C10 H102 109.5 no
H101 C10 H102 109.5 no
C9 C10 H103 109.5 no
H101 C10 H103 109.5 no
H102 C10 H103 109.5 no
C12 C11 H111 109.5 no
C12 C11 H112 109.5 no
H111 C11 H112 109.5 no
C12 C11 H113 109.5 no
H111 C11 H113 109.5 no
H112 C11 H113 109.5 no
C11 C12 N5 123.1(2) yes
C11 C12 C13 127.6(2) yes
N5 C12 C13 109.3(2) yes
C12 C13 C14 106.74(19) yes
C12 C13 H131 126.6 no
C14 C13 H131 126.6 no
C13 C14 N6 107.2(2) yes
C13 C14 C15 129.3(2) yes
N6 C14 C15 123.5(2) yes
C14 C15 H151 109.5 no
C14 C15 H152 109.5 no
H151 C15 H152 109.5 no
C14 C15 H153 109.5 no
H151 C15 H153 109.5 no
H152 C15 H153 109.5 no
Mo1 C16 O1 178.5(2) yes
Mo1 C17 O2 174.9(2) yes
P1 C18 Mo1 166.59(13) yes
P1 C19 C20 116.88(18) yes
P1 C19 C24 124.07(17) yes
C20 C19 C24 119.0(2) yes
C19 C20 C21 120.1(3) yes
C19 C20 H201 119.9 no
C21 C20 H201 119.9 no
C20 C21 C22 120.3(2) yes
C20 C21 H211 119.8 no
C22 C21 H211 119.8 no
C21 C22 C23 119.8(2) yes
C21 C22 H221 120.1 no
C23 C22 H221 120.1 no
C22 C23 C24 120.5(3) yes
C22 C23 H231 119.8 no
C24 C23 H231 119.8 no
C23 C24 C19 120.2(2) yes
C23 C24 H241 119.9 no
C19 C24 H241 119.9 no
P1 C25 C26 119.04(19) yes
P1 C25 C30 121.47(18) yes
C26 C25 C30 118.8(2) yes
C25 C26 C27 120.2(3) yes
C25 C26 H261 119.9 no
C27 C26 H261 119.9 no
C26 C27 C28 120.2(3) yes
C26 C27 H271 119.9 no
C28 C27 H271 119.9 no
C27 C28 C29 120.3(3) yes
C27 C28 H281 119.8 no
C29 C28 H281 119.8 no
C28 C29 C30 119.7(3) yes
C28 C29 H291 120.1 no
C30 C29 H291 120.1 no
C25 C30 C29 120.8(2) yes
C25 C30 H301 119.6 no
C29 C30 H301 119.6 no
N2 B1 N4 109.11(17) yes
N2 B1 N6 108.61(17) yes
N4 B1 N6 110.25(17) yes
N2 B1 H1 109.6 no
N4 B1 H1 109.6 no
N6 B1 H1 109.6 no

loop_
_geom_bond_atom_site_label_1
_geom_bond_atom_site_label_2
_geom_bond_distance
_geom_bond_publ_flag
Mo1 N1 2.3387(17) yes
Mo1 N3 2.2157(16) yes
Mo1 N5 2.2258(16) yes
Mo1 C16 2.000(2) yes
Mo1 C17 2.007(2) yes
Mo1 C18 1.802(2) yes
P1 C18 1.790(2) yes
P1 C19 1.829(2) yes
P1 C25 1.828(3) yes
O1 C16 1.132(3) yes
O2 C17 1.136(3) yes
N1 N2 1.368(2) yes
N1 C2 1.344(3) yes
N2 C4 1.357(3) yes
N2 B1 1.545(3) yes
N3 N4 1.374(2) yes
N3 C7 1.344(2) yes
N4 C9 1.354(3) yes
N4 B1 1.542(3) yes
N5 N6 1.371(2) yes
N5 C12 1.341(3) yes
N6 C14 1.356(3) yes
N6 B1 1.535(3) yes
C1 C2 1.481(4) yes
C1 H11 1.000 no
C1 H12 1.000 no
C1 H13 1.000 no
C2 C3 1.394(4) yes
C3 C4 1.365(4) yes
C3 H31 1.000 no
C4 C5 1.498(4) yes
C5 H51 1.000 no
C5 H52 1.000 no
C5 H53 1.000 no
C6 C7 1.491(3) yes
C6 H61 1.000 no
C6 H62 1.000 no
C6 H63 1.000 no
C7 C8 1.390(3) yes
C8 C9 1.374(3) yes
C8 H81 1.000 no
C9 C10 1.495(3) yes
C10 H101 1.000 no
C10 H102 1.000 no
C10 H103 1.000 no
C11 C12 1.496(3) yes
C11 H111 1.000 no
C11 H112 1.000 no
C11 H113 1.000 no
C12 C13 1.389(3) yes
C13 C14 1.378(3) yes
C13 H131 1.000 no
C14 C15 1.486(3) yes
C15 H151 1.000 no
C15 H152 1.000 no
C15 H153 1.000 no
C19 C20 1.397(3) yes
C19 C24 1.390(3) yes
C20 C21 1.393(4) yes
C20 H201 1.000 no
C21 C22 1.377(4) yes
C21 H211 1.000 no
C22 C23 1.380(4) yes
C22 H221 1.000 no
C23 C24 1.391(4) yes
C23 H231 1.000 no
C24 H241 1.000 no
C25 C26 1.394(3) yes
C25 C30 1.391(3) yes
C26 C27 1.391(4) yes
C26 H261 1.000 no
C27 C28 1.370(4) yes
C27 H271 1.000 no
C28 C29 1.386(4) yes
C28 H281 1.000 no
C29 C30 1.384(4) yes
C29 H291 1.000 no
C30 H301 1.000 no
B1 H1 1.000 no

loop_
_geom_contact_atom_site_label_1
_geom_contact_atom_site_label_2
_geom_contact_distance
_geom_contact_site_symmetry_2
_geom_contact_publ_flag
O1 C15 3.322(3) 1_565 no
O1 C23 3.338(3) 1_455 no
O1 C24 3.348(3) 1_455 no
O1 C6 3.395(4) 1_455 no
O2 C5 3.170(3) 2_666 no
O2 C10 3.510(4) 1_565 no
C6 C16 3.542(4) 1_655 no
C13 C21 3.466(4) 1_545 no
C14 C21 3.370(4) 1_545 no
C15 C20 3.557(4) 1_545 no
C26 C27 3.594(4) 2_767 no

loop_
_geom_torsion_atom_site_label_1
_geom_torsion_atom_site_label_2
_geom_torsion_atom_site_label_3
_geom_torsion_atom_site_label_4
_geom_torsion
_geom_torsion_publ_flag
Mo1 N1 N2 C4 173.1(1) no
Mo1 N1 N2 B1 -7.1(2) no
Mo1 N1 C2 C1 8.9(4) no
Mo1 N1 C2 C3 -172.0(2) no
Mo1 N3 N4 C9 174.8(1) no
Mo1 N3 N4 B1 -5.1(2) no
Mo1 N3 C7 C6 5.6(3) no
Mo1 N3 C7 C8 -174.3(1) no
Mo1 N5 N6 C14 -177.7(1) no
Mo1 N5 N6 B1 -2.0(2) no
Mo1 N5 C12 C11 -3.4(3) no
Mo1 N5 C12 C13 177.2(1) no
Mo1 C18 P1 C19 -110.6(5) no
Mo1 C18 P1 C25 140.1(5) no
P1 C18 Mo1 N3 -158.6(5) no
P1 C18 Mo1 N5 -73.6(5) no
P1 C18 Mo1 C16 19.0(5) no
P1 C18 Mo1 C17 107.1(5) no
P1 C19 C20 C21 -177.3(2) no
P1 C19 C24 C23 176.6(2) no
P1 C25 C26 C27 169.3(2) no
P1 C25 C30 C29 -168.8(2) no
N1 Mo1 N3 N4 -39.7(1) no
N1 Mo1 N3 C7 134.2(2) no
N1 Mo1 N5 N6 42.1(1) no
N1 Mo1 N5 C12 -134.9(2) no
N1 N2 C4 C3 1.1(2) no
N1 N2 C4 C5 -178.3(2) no
N1 N2 B1 N4 -55.1(2) no
N1 N2 B1 N6 65.1(2) no
N1 C2 C3 C4 -0.2(3) no
N2 N1 Mo1 N3 46.2(1) no
N2 N1 Mo1 N5 -37.3(1) no
N2 N1 Mo1 C16 -131.1(1) no
N2 N1 Mo1 C17 141.5(1) no
N2 N1 C2 C1 -178.2(2) no
N2 N1 C2 C3 0.9(2) no
N2 C4 C3 C2 -0.6(3) no
N2 B1 N4 N3 64.4(2) no
N2 B1 N4 C9 -115.4(2) no
N2 B1 N6 N5 -60.7(2) no
N2 B1 N6 C14 114.0(2) no
N3 Mo1 N1 C2 -141.5(2) no
N3 Mo1 N5 N6 -40.1(1) no
N3 Mo1 N5 C12 142.8(2) no
N3 N4 C9 C8 0.6(2) no
N3 N4 C9 C10 -178.5(2) no
N3 N4 B1 N6 -54.8(2) no
N3 C7 C8 C9 0.2(2) no
N4 N3 Mo1 N5 43.6(1) no
N4 N3 Mo1 C17 -131.9(1) no
N4 N3 Mo1 C18 142.4(1) no
N4 N3 C7 C6 -179.9(2) no
N4 N3 C7 C8 0.2(2) no
N4 C9 C8 C7 -0.4(2) no
N4 B1 N2 C4 124.6(2) no
N4 B1 N6 N5 58.9(2) no
N4 B1 N6 C14 -126.4(2) no
N5 Mo1 N1 C2 135.0(2) no
N5 Mo1 N3 C7 -142.5(2) no
N5 N6 C14 C13 0.0(2) no
N5 N6 C14 C15 -178.8(2) no
N5 C12 C13 C14 0.2(3) no
N6 N5 Mo1 C16 131.4(2) no
N6 N5 Mo1 C18 -144.7(1) no
N6 N5 C12 C11 179.2(2) no
N6 N5 C12 C13 -0.2(2) no
N6 C14 C13 C12 -0.1(3) no
N6 B1 N2 C4 -115.1(2) no
N6 B1 N4 C9 125.3(2) no
C1 C2 C3 C4 178.8(3) no
C2 N1 Mo1 C16 41.1(2) no
C2 N1 Mo1 C17 -46.2(2) no
C2 N1 N2 C4 -1.2(2) no
C2 N1 N2 B1 178.6(2) no
C2 C3 C4 C5 178.8(3) no
C3 C4 N2 B1 -178.6(2) no
C5 C4 N2 B1 1.9(4) no
C6 C7 C8 C9 -179.7(2) no
C7 N3 Mo1 C17 42.0(2) no
C7 N3 Mo1 C18 -43.7(2) no
C7 N3 N4 C9 -0.5(2) no
C7 N3 N4 B1 179.6(2) no
C7 C8 C9 C10 178.5(2) no
C8 C9 N4 B1 -179.5(2) no
C10 C9 N4 B1 1.4(3) no
C11 C12 C13 C14 -179.2(2) no
C12 N5 Mo1 C16 -45.6(2) no
C12 N5 Mo1 C18 38.2(2) no
C12 N5 N6 C14 0.1(2) no
C12 N5 N6 B1 175.7(2) no
C12 C13 C14 C15 178.7(2) no
C13 C14 N6 B1 -175.1(2) no
C15 C14 N6 B1 6.0(3) no
C18 P1 C19 C20 137.1(2) no
C18 P1 C19 C24 -41.1(2) no
C18 P1 C25 C26 156.2(2) no
C18 P1 C25 C30 -33.8(2) no
C19 P1 C25 C26 46.2(2) no
C19 P1 C25 C30 -143.8(2) no
C19 C20 C21 C22 0.3(4) no
C19 C24 C23 C22 0.8(4) no
C20 C19 P1 C25 -116.4(2) no
C20 C19 C24 C23 -1.6(4) no
C20 C21 C22 C23 -1.1(4) no
C21 C20 C19 C24 1.0(4) no
C21 C22 C23 C24 0.6(4) no
C24 C19 P1 C25 65.4(2) no
C25 C26 C27 C28 0.1(4) no
C25 C30 C29 C28 -0.5(4) no
C26 C25 C30 C29 1.2(4) no
C26 C27 C28 C29 0.6(4) no
C27 C26 C25 C30 -1.0(4) no
C27 C28 C29 C30 -0.4(4) no
